data_2200130
loop_
_publ_author_name
'Ellis, Dianne D.'
'Spek, Anthony L.'

_publ_section_title Dichloro[2-(2-Diphenylphosphino)-<i>N</i>-(1-phenylethyl)benzylamine-<i>C</i>^{\a^},<i>P</i>]platinum
_journal_issue 3
_journal_name_full 'Acta Crystallographica Section E'
_journal_page_first m106
_journal_page_last m108
_journal_paper_doi 10.1107/S1600536801002586
_journal_volume 57
_journal_year 2001
_chemical_formula_iupac '[Pt Cl2 (C27 H26 N P)]'
_chemical_formula_moiety 'C27 H26 Cl2 N P Pt'
_chemical_formula_sum 'C27 H26 Cl2 N P Pt'
_chemical_formula_weight 661.45
_chemical_name_systematic
;
 ?
;
_space_group_IT_number 19
_symmetry_cell_setting orthorhombic
_symmetry_space_group_name_Hall 'P 2ac 2ab'
_symmetry_space_group_name_H-M 'P 21 21 21'
_audit_creation_method SHELXL-97
_cell_angle_alpha 90.00
_cell_angle_beta 90.00
_cell_angle_gamma 90.00
_cell_formula_units_Z 4
_cell_length_a 10.0849(9)
_cell_length_b 10.6081(7)
_cell_length_c 22.917(3)
_cell_measurement_reflns_used 20
_cell_measurement_temperature 150(2)
_cell_measurement_theta_max 13.86
_cell_measurement_theta_min 11.62
_cell_volume 2451.7(4)
_computing_cell_refinement 'SET4 (de Boer & Duisenberg, 1984)'
_computing_data_collection 'locally modified CAD-4 Software (Enraf-Nonius, 1989)'
_computing_data_reduction 'HELENA (Spek, 1997)'
_computing_molecular_graphics 'PLATON (Spek, 2000)'
_computing_publication_material PLATON
_computing_structure_refinement 'SHELXL97 (Sheldrick, 1997)'
_computing_structure_solution 'DIRDIF99 (Beurskens et al., 1999)'
_diffrn_ambient_temperature 150(2)
_diffrn_measured_fraction_theta_full .998
_diffrn_measured_fraction_theta_max .998
_diffrn_measurement_device_type 'Enraf Nonius CAD4T'
_diffrn_measurement_method \w/2\q
_diffrn_radiation_monochromator graphite
_diffrn_radiation_source 'rotating anode'
_diffrn_radiation_type MoK\a
_diffrn_radiation_wavelength .71073
_diffrn_reflns_av_R_equivalents .0233
_diffrn_reflns_av_sigmaI/netI .0459
_diffrn_reflns_limit_h_max 13
_diffrn_reflns_limit_h_min 0
_diffrn_reflns_limit_k_max 13
_diffrn_reflns_limit_k_min -13
_diffrn_reflns_limit_l_max 29
_diffrn_reflns_limit_l_min 0
_diffrn_reflns_number 6345
_diffrn_reflns_theta_full 27.49
_diffrn_reflns_theta_max 27.49
_diffrn_reflns_theta_min 1.78
_diffrn_standards_decay_% 2.2
_diffrn_standards_interval_time 60
_diffrn_standards_number 3
_exptl_absorpt_coefficient_mu 6.022
_exptl_absorpt_correction_T_max .222
_exptl_absorpt_correction_T_min .077
_exptl_absorpt_correction_type refdelf
_exptl_absorpt_process_details '(DELABS in PLATON; Spek, 2000)'
_exptl_crystal_colour yellow
_exptl_crystal_density_diffrn 1.792
_exptl_crystal_density_method 'not measured'
_exptl_crystal_description block
_exptl_crystal_F_000 1288
_exptl_crystal_size_max .50
_exptl_crystal_size_mid .38
_exptl_crystal_size_min .25
_refine_diff_density_max .900
_refine_diff_density_min -1.213
_refine_ls_abs_structure_details 'Flack (1983); 3181 Friedel pairs'
_refine_ls_abs_structure_Flack .000(8)
_refine_ls_extinction_method none
_refine_ls_goodness_of_fit_ref 1.055
_refine_ls_hydrogen_treatment mixed
_refine_ls_matrix_type full
_refine_ls_number_parameters 296
_refine_ls_number_reflns 5607
_refine_ls_number_restraints 0
_refine_ls_restrained_S_all 1.055
_refine_ls_R_factor_all .0385
_refine_ls_R_factor_gt .0309
_refine_ls_shift/su_max <0.001
_refine_ls_shift/su_mean <0.001
_refine_ls_structure_factor_coef Fsqd
_refine_ls_weighting_details 'calc w = 1/[\s^2^(Fo^2^)+(0.0259P)^2^+2.9856P] where P = (Fo^2^+2Fc^2^)/3'
_refine_ls_weighting_scheme calc
_refine_ls_wR_factor_ref .0646
_reflns_number_gt 5121
_reflns_number_total 5607
_reflns_threshold_expression I>2\s(I)
_cod_data_source_file cf6045.cif
_cod_data_source_block I
_cod_database_code 2200130
_cod_database_fobs_code 2200130

loop_
_symmetry_equiv_pos_as_xyz
'x, y, z'
'-x+1/2, -y, z+1/2'
'x+1/2, -y+1/2, -z'
'-x, y+1/2, -z+1/2'

loop_
_atom_site_label
_atom_site_fract_x
_atom_site_fract_y
_atom_site_fract_z
_atom_site_U_iso_or_equiv
_atom_site_adp_type
_atom_site_calc_flag
_atom_site_refinement_flags
_atom_site_occupancy
_atom_site_disorder_assembly
_atom_site_disorder_group
_atom_site_type_symbol
Pt1 .06762(2) .02233(2) .179802(10) .01551(5) Uani d . 1 . . Pt
Cl1 -.12082(15) .06714(15) .23823(8) .0271(4) Uani d . 1 . . Cl
Cl2 -.02479(15) -.17981(14) .16036(7) .0231(3) Uani d . 1 . . Cl
P1 .24806(14) -.00700(14) .12947(6) .0168(3) Uani d . 1 . . P
N1 .0398(5) .2975(5) .1964(2) .0188(11) Uani d . 1 . . N
H1A -.014(6) .272(6) .222(3) .023 Uiso d . 1 . . H
H1B .082(6) .376(6) .203(3) .023 Uiso d . 1 . . H
C1 .3707(6) -.1107(6) .1626(3) .0215(14) Uani d . 1 . . C
C2 .5044(6) -.0796(7) .1661(3) .0265(16) Uani d . 1 . . C
H2 .5342 .0000 .1523 .032 Uiso calc R 1 . . H
C3 .5937(6) -.1633(7) .1895(3) .0300(16) Uani d . 1 . . C
H3 .6847 -.1411 .1921 .036 Uiso calc R 1 . . H
C4 .5512(7) -.2806(7) .2093(3) .0312(16) Uani d . 1 . . C
H4 .6135 -.3394 .2244 .037 Uiso calc R 1 . . H
C5 .4171(7) -.3112(6) .2070(3) .0296(15) Uani d . 1 . . C
H5 .3865 -.3895 .2218 .035 Uiso calc R 1 . . H
C6 .3285(6) -.2255(5) .1825(3) .0246(13) Uani d . 1 . . C
H6 .2373 -.2471 .1796 .030 Uiso calc R 1 . . H
C7 .2288(6) -.0675(5) .0558(3) .0191(12) Uani d . 1 . . C
C8 .1052(6) -.0594(6) .0287(3) .0253(14) Uani d . 1 . . C
H8 .0330 -.0212 .0486 .030 Uiso calc R 1 . . H
C9 .0873(8) -.1066(6) -.0268(3) .0362(17) Uani d . 1 . . C
H9 .0031 -.1019 -.0452 .043 Uiso calc R 1 . . H
C10 .1941(9) -.1607(7) -.0550(3) .0393(19) Uani d . 1 . . C
H10 .1820 -.1936 -.0932 .047 Uiso calc R 1 . . H
C11 .3166(8) -.1685(7) -.0297(3) .0348(17) Uani d . 1 . . C
H11 .3888 -.2051 -.0503 .042 Uiso calc R 1 . . H
C12 .3338(6) -.1223(6) .0260(3) .0259(14) Uani d . 1 . . C
H12 .4183 -.1281 .0441 .031 Uiso calc R 1 . . H
C13 .3236(6) .1464(6) .1250(3) .0207(13) Uani d . 1 . . C
C14 .4303(7) .1779(6) .0901(3) .0257(13) Uani d . 1 . . C
H14 .4665 .1172 .0642 .031 Uiso calc R 1 . . H
C15 .4841(7) .2965(6) .0928(3) .0287(16) Uani d . 1 . . C
H15 .5575 .3182 .0688 .034 Uiso calc R 1 . . H
C16 .4301(7) .3845(6) .1310(3) .0275(13) Uani d . 1 . . C
H16 .4677 .4665 .1334 .033 Uiso calc R 1 . . H
C17 .3231(6) .3545(6) .1653(3) .0217(14) Uani d . 1 . . C
H17 .2879 .4155 .1914 .026 Uiso calc R 1 . . H
C18 .2656(6) .2344(6) .1620(3) .0179(13) Uani d . 1 . . C
C19 .1453(6) .1954(5) .1980(3) .0179(13) Uani d . 1 . . C
H19 .1766 .1912 .2393 .022 Uiso calc R 1 . . H
C20 -.0356(6) .3183(7) .1402(3) .0300(16) Uani d . 1 . . C
H20 -.0596 .2338 .1239 .036 Uiso calc R 1 . . H
C21 -.1630(7) .3863(9) .1554(4) .055(3) Uani d . 1 . . C
H21A -.1420 .4650 .1759 .082 Uiso calc R 1 . . H
H21B -.2173 .3325 .1807 .082 Uiso calc R 1 . . H
H21C -.2120 .4054 .1196 .082 Uiso calc R 1 . . H
C22 .0486(7) .3854(6) .0957(3) .0281(15) Uani d . 1 . . C
C23 .1037(7) .3184(7) .0497(3) .0329(17) Uani d . 1 . . C
H23 .0860 .2309 .0456 .040 Uiso calc R 1 . . H
C24 .1847(8) .3795(8) .0099(3) .0402(19) Uani d . 1 . . C
H24 .2250 .3328 -.0207 .048 Uiso calc R 1 . . H
C25 .2075(7) .5077(7) .0143(3) .0374(18) Uani d . 1 . . C
H25 .2604 .5490 -.0142 .045 Uiso calc R 1 . . H
C26 .1543(7) .5755(7) .0594(3) .0338(17) Uani d . 1 . . C
H26 .1714 .6632 .0627 .041 Uiso calc R 1 . . H
C27 .0756(7) .5152(6) .1001(3) .0335(14) Uani d . 1 . . C
H27 .0390 .5622 .1315 .040 Uiso calc R 1 . . H

loop_
_atom_site_aniso_label
_atom_site_aniso_U_11
_atom_site_aniso_U_22
_atom_site_aniso_U_33
_atom_site_aniso_U_12
_atom_site_aniso_U_13
_atom_site_aniso_U_23
Pt1 .01524(8) .01565(9) .01564(9) -.00077(9) .00274(10) -.00032(9)
Cl1 .0235(7) .0206(7) .0372(10) -.0001(6) .0139(7) -.0021(7)
Cl2 .0240(7) .0189(7) .0263(8) -.0042(6) .0032(6) -.0021(6)
P1 .0175(6) .0153(8) .0175(7) -.0015(6) .0027(5) -.0008(6)
N1 .021(3) .015(2) .020(3) .0016(19) .005(2) .0006(19)
C1 .024(3) .022(3) .019(3) .001(3) .002(2) -.003(2)
C2 .021(3) .030(4) .028(4) -.006(3) .004(3) .000(3)
C3 .016(3) .045(4) .028(4) .000(3) .001(3) -.005(3)
C4 .024(4) .035(4) .034(4) .006(3) -.002(3) .001(3)
C5 .028(4) .022(3) .039(4) -.001(3) -.002(3) -.001(3)
C6 .020(3) .022(3) .033(4) .002(2) .005(3) .006(3)
C7 .021(3) .015(3) .021(3) -.007(2) -.001(2) .001(2)
C8 .029(3) .023(3) .023(3) -.002(2) -.002(3) .003(3)
C9 .049(5) .033(4) .027(4) -.004(4) -.009(4) .007(3)
C10 .066(5) .038(4) .014(3) -.016(4) -.001(4) .000(3)
C11 .048(5) .030(4) .027(4) -.007(3) .012(3) -.007(3)
C12 .027(3) .028(4) .023(4) -.004(3) .005(3) -.004(3)
C13 .022(3) .021(3) .019(3) -.006(2) .003(3) .001(3)
C14 .030(3) .024(3) .024(3) .002(3) .013(3) -.004(2)
C15 .027(3) .029(4) .030(4) -.008(3) .013(3) -.003(3)
C16 .030(3) .019(3) .034(4) -.004(3) .003(4) -.003(3)
C17 .022(3) .022(3) .021(4) -.004(2) .001(2) -.006(2)
C18 .020(3) .020(3) .014(3) -.002(2) -.003(2) .003(2)
C19 .019(3) .015(3) .020(3) .003(2) .002(2) .001(2)
C20 .028(4) .029(4) .033(4) -.001(3) -.008(3) .009(3)
C21 .023(4) .056(6) .085(7) .006(4) -.002(4) .025(5)
C22 .034(4) .029(3) .022(3) .001(3) -.007(3) .006(3)
C23 .038(4) .034(4) .026(4) -.002(3) -.013(3) .001(3)
C24 .043(5) .053(5) .024(4) .007(4) -.007(4) .000(4)
C25 .046(4) .042(5) .024(3) -.008(4) -.009(3) .009(3)
C26 .040(4) .026(4) .036(4) -.004(3) -.001(3) .005(3)
C27 .037(3) .025(3) .038(4) .001(4) -.010(3) .004(3)

loop_
_atom_type_symbol
_atom_type_description
_atom_type_scat_dispersion_real
_atom_type_scat_dispersion_imag
_atom_type_scat_source
C C .0033 .0016 'International Tables Vol C Tables 4.2.6.8 and 6.1.1.4'
H H .0000 .0000 'International Tables Vol C Tables 4.2.6.8 and 6.1.1.4'
Cl Cl .1484 .1585 'International Tables Vol C Tables 4.2.6.8 and 6.1.1.4'
N N .0061 .0033 'International Tables Vol C Tables 4.2.6.8 and 6.1.1.4'
P P .1023 .0942 'International Tables Vol C Tables 4.2.6.8 and 6.1.1.4'
Pt Pt -1.7033 8.3905 'International Tables Vol C Tables 4.2.6.8 and 6.1.1.4'

loop_
_geom_angle_atom_site_label_1
_geom_angle_atom_site_label_2
_geom_angle_atom_site_label_3
_geom_angle
_geom_angle_publ_flag
C19 Pt1 P1 85.15(16) y
C19 Pt1 Cl1 90.71(17) y
P1 Pt1 Cl1 175.67(6) y
C19 Pt1 Cl2 178.95(18) y
P1 Pt1 Cl2 95.70(5) y
Cl1 Pt1 Cl2 88.43(5) y
C13 P1 C7 108.2(3) ?
C13 P1 C1 106.4(3) ?
C7 P1 C1 104.3(3) ?
C13 P1 Pt1 104.8(2) ?
C7 P1 Pt1 116.98(19) ?
C1 P1 Pt1 115.7(2) ?
C20 N1 C19 118.4(5) ?
C20 N1 H1A 109(4) ?
C19 N1 H1A 102(5) ?
C20 N1 H1B 104(4) ?
C19 N1 H1B 108(4) ?
H1A N1 H1B 117(6) ?
C6 C1 C2 119.6(6) ?
C6 C1 P1 117.7(5) ?
C2 C1 P1 122.7(5) ?
C3 C2 C1 120.3(6) ?
C3 C2 H2 119.8 ?
C1 C2 H2 119.8 ?
C2 C3 C4 120.3(6) ?
C2 C3 H3 119.9 ?
C4 C3 H3 119.9 ?
C3 C4 C5 119.6(6) ?
C3 C4 H4 120.2 ?
C5 C4 H4 120.2 ?
C6 C5 C4 119.1(6) ?
C6 C5 H5 120.4 ?
C4 C5 H5 120.4 ?
C1 C6 C5 121.0(6) ?
C1 C6 H6 119.5 ?
C5 C6 H6 119.5 ?
C12 C7 C8 119.3(6) ?
C12 C7 P1 121.6(5) ?
C8 C7 P1 119.2(5) ?
C9 C8 C7 120.3(7) ?
C9 C8 H8 119.8 ?
C7 C8 H8 119.8 ?
C8 C9 C10 118.8(7) ?
C8 C9 H9 120.6 ?
C10 C9 H9 120.6 ?
C11 C10 C9 122.1(7) ?
C11 C10 H10 118.9 ?
C9 C10 H10 118.9 ?
C10 C11 C12 119.0(7) ?
C10 C11 H11 120.5 ?
C12 C11 H11 120.5 ?
C11 C12 C7 120.6(7) ?
C11 C12 H12 119.7 ?
C7 C12 H12 119.7 ?
C14 C13 C18 121.2(6) ?
C14 C13 P1 125.5(5) ?
C18 C13 P1 113.2(4) ?
C15 C14 C13 120.3(6) ?
C15 C14 H14 119.8 ?
C13 C14 H14 119.8 ?
C14 C15 C16 119.2(6) ?
C14 C15 H15 120.4 ?
C16 C15 H15 120.4 ?
C17 C16 C15 120.8(6) ?
C17 C16 H16 119.6 ?
C15 C16 H16 119.6 ?
C16 C17 C18 120.4(6) ?
C16 C17 H17 119.8 ?
C18 C17 H17 119.8 ?
C13 C18 C17 118.0(5) ?
C13 C18 C19 118.8(5) ?
C17 C18 C19 123.2(5) ?
N1 C19 C18 110.6(5) ?
N1 C19 Pt1 111.6(4) ?
C18 C19 Pt1 116.1(4) ?
N1 C19 H19 105.9 ?
C18 C19 H19 105.9 ?
Pt1 C19 H19 105.9 ?
C22 C20 N1 111.3(5) ?
C22 C20 C21 114.2(6) ?
N1 C20 C21 107.4(6) ?
C22 C20 H20 107.9 ?
N1 C20 H20 107.9 ?
C21 C20 H20 107.9 ?
C20 C21 H21A 109.5 ?
C20 C21 H21B 109.5 ?
H21A C21 H21B 109.5 ?
C20 C21 H21C 109.5 ?
H21A C21 H21C 109.5 ?
H21B C21 H21C 109.5 ?
C23 C22 C27 118.6(7) ?
C23 C22 C20 119.8(6) ?
C27 C22 C20 121.6(7) ?
C24 C23 C22 119.8(7) ?
C24 C23 H23 120.1 ?
C22 C23 H23 120.1 ?
C25 C24 C23 120.6(8) ?
C25 C24 H24 119.7 ?
C23 C24 H24 119.7 ?
C26 C25 C24 120.4(7) ?
C26 C25 H25 119.8 ?
C24 C25 H25 119.8 ?
C25 C26 C27 119.5(7) ?
C25 C26 H26 120.3 ?
C27 C26 H26 120.3 ?
C26 C27 C22 121.0(7) ?
C26 C27 H27 119.5 ?
C22 C27 H27 119.5 ?

loop_
_geom_bond_atom_site_label_1
_geom_bond_atom_site_label_2
_geom_bond_site_symmetry_2
_geom_bond_distance
_geom_bond_publ_flag
Pt1 P1 . 2.1769(14) y
Pt1 Cl1 . 2.3728(15) y
Pt1 Cl2 . 2.3802(15) y
Pt1 C19 . 2.039(6) y
P1 C13 . 1.799(6) ?
P1 C7 . 1.817(6) ?
P1 C1 . 1.821(7) ?
N1 C19 . 1.519(7) y
N1 C20 . 1.513(8) y
N1 H1A . .85(7) ?
N1 H1B . .95(7) ?
C1 C6 . 1.369(8) ?
C1 C2 . 1.390(8) ?
C2 C3 . 1.373(9) ?
C2 H2 . .950 ?
C3 C4 . 1.392(10) ?
C3 H3 . .950 ?
C4 C5 . 1.392(9) ?
C4 H4 . .950 ?
C5 C6 . 1.393(9) ?
C5 H5 . .950 ?
C6 H6 . .950 ?
C7 C12 . 1.388(8) ?
C7 C8 . 1.395(8) ?
C8 C9 . 1.378(9) ?
C8 H8 . .950 ?
C9 C10 . 1.381(11) ?
C9 H9 . .950 ?
C10 C11 . 1.367(11) ?
C10 H10 . .950 ?
C11 C12 . 1.379(9) ?
C11 H11 . .950 ?
C12 H12 . .950 ?
C13 C14 . 1.381(9) ?
C13 C18 . 1.390(9) ?
C14 C15 . 1.371(9) ?
C14 H14 . .950 ?
C15 C16 . 1.391(9) ?
C15 H15 . .950 ?
C16 C17 . 1.372(9) ?
C16 H16 . .950 ?
C17 C18 . 1.402(8) ?
C17 H17 . .950 ?
C18 C19 . 1.523(8) ?
C19 H19 . 1.000 ?
C20 C22 . 1.506(9) ?
C20 C21 . 1.514(10) ?
C20 H20 . 1.000 ?
C21 H21A . .980 ?
C21 H21B . .980 ?
C21 H21C . .980 ?
C22 C23 . 1.386(10) ?
C22 C27 . 1.407(10) ?
C23 C24 . 1.386(10) ?
C23 H23 . .950 ?
C24 C25 . 1.383(12) ?
C24 H24 . .950 ?
C25 C26 . 1.369(10) ?
C25 H25 . .950 ?
C26 C27 . 1.380(10) ?
C26 H26 . .950 ?
C27 H27 . .950 ?

loop_
_geom_hbond_atom_site_label_D
_geom_hbond_atom_site_label_H
_geom_hbond_atom_site_label_A
_geom_hbond_site_symmetry_A
_geom_hbond_distance_DH
_geom_hbond_distance_HA
_geom_hbond_distance_DA
_geom_hbond_angle_DHA
_geom_hbond_publ_flag
N1 H1A Cl1 . .85(7) 2.45(7) 3.084(6) 132(6) n
N1 H1B Cl1 4 .95(7) 2.46(6) 3.330(5) 152(5) y
N1 H1A Cl2 4 .85(7) 2.76(7) 3.294(5) 122(5) y

loop_
_geom_torsion_atom_site_label_1
_geom_torsion_atom_site_label_2
_geom_torsion_atom_site_label_3
_geom_torsion_atom_site_label_4
_geom_torsion
_geom_torsion_publ_flag
C19 Pt1 P1 C13 -11.6(3) y
Cl2 Pt1 P1 C13 169.0(2) ?
C19 Pt1 P1 C7 -131.4(3) ?
Cl2 Pt1 P1 C7 49.2(2) ?
C19 Pt1 P1 C1 105.1(3) ?
Cl2 Pt1 P1 C1 -74.3(2) ?
C13 P1 C1 C6 166.0(5) ?
C7 P1 C1 C6 -79.8(6) ?
Pt1 P1 C1 C6 50.2(6) ?
C13 P1 C1 C2 -16.6(7) ?
C7 P1 C1 C2 97.6(6) ?
Pt1 P1 C1 C2 -132.5(5) ?
C6 C1 C2 C3 -.1(11) ?
P1 C1 C2 C3 -177.4(5) ?
C1 C2 C3 C4 .7(10) ?
C2 C3 C4 C5 -1.9(10) ?
C3 C4 C5 C6 2.6(11) ?
C2 C1 C6 C5 .9(11) ?
P1 C1 C6 C5 178.3(6) ?
C4 C5 C6 C1 -2.1(11) ?
C13 P1 C7 C12 80.4(6) ?
C1 P1 C7 C12 -32.6(6) ?
Pt1 P1 C7 C12 -161.7(4) ?
C13 P1 C7 C8 -100.1(5) ?
C1 P1 C7 C8 146.9(5) ?
Pt1 P1 C7 C8 17.8(6) ?
C12 C7 C8 C9 .7(9) ?
P1 C7 C8 C9 -178.9(5) ?
C7 C8 C9 C10 -.5(10) ?
C8 C9 C10 C11 -.3(11) ?
C9 C10 C11 C12 .9(11) ?
C10 C11 C12 C7 -.7(10) ?
C8 C7 C12 C11 -.1(10) ?
P1 C7 C12 C11 179.5(5) ?
C7 P1 C13 C14 -44.6(7) ?
C1 P1 C13 C14 67.0(7) ?
Pt1 P1 C13 C14 -170.0(5) ?
C7 P1 C13 C18 136.7(5) ?
C1 P1 C13 C18 -111.7(5) ?
Pt1 P1 C13 C18 11.2(5) y
C18 C13 C14 C15 2.2(10) ?
P1 C13 C14 C15 -176.4(5) ?
C13 C14 C15 C16 .0(11) ?
C14 C15 C16 C17 -.8(11) ?
C15 C16 C17 C18 -.5(10) ?
C14 C13 C18 C17 -3.5(9) ?
P1 C13 C18 C17 175.3(5) ?
C14 C13 C18 C19 178.0(6) ?
P1 C13 C18 C19 -3.2(7) y
C16 C17 C18 C13 2.6(9) ?
C16 C17 C18 C19 -178.9(6) ?
C20 N1 C19 C18 71.0(7) ?
C20 N1 C19 Pt1 -59.8(6) ?
C13 C18 C19 N1 -136.1(6) ?
C17 C18 C19 N1 45.5(8) ?
C13 C18 C19 Pt1 -7.6(7) y
C17 C18 C19 Pt1 174.0(5) ?
P1 Pt1 C19 N1 139.7(4) ?
Cl1 Pt1 C19 N1 -41.6(4) ?
P1 Pt1 C19 C18 11.8(4) y
Cl1 Pt1 C19 C18 -169.5(4) ?
C19 N1 C20 C22 -74.8(7) ?
C19 N1 C20 C21 159.6(6) ?
N1 C20 C22 C23 103.6(7) ?
C21 C20 C22 C23 -134.6(7) ?
N1 C20 C22 C27 -75.0(8) ?
C21 C20 C22 C27 46.7(10) ?
C27 C22 C23 C24 .8(10) ?
C20 C22 C23 C24 -177.9(6) ?
C22 C23 C24 C25 -2.3(11) ?
C23 C24 C25 C26 2.5(11) ?
C24 C25 C26 C27 -1.1(11) ?
C25 C26 C27 C22 -.3(11) ?
C23 C22 C27 C26 .5(10) ?
C20 C22 C27 C26 179.2(6) ?
